data_1554337
loop_
_publ_author_name
'Olivon, F.'
'Apel, C.'
'Retailleau, P.'
'Allard, P. M.'
'Wolfender, J. L.'
'Touboul, D.'
'Roussi, F.'
'Litaudon, M.'
'Desrat, S.'

_publ_section_title
;
 Searching for original natural products by molecular networking:
 detection, isolation and total synthesis of chloroaustralasines
;
_journal_issue 14
_journal_name_full 'Organic Chemistry Frontiers'
_journal_page_first 2171
_journal_paper_doi 10.1039/C8QO00429C
_journal_volume 5
_journal_year 2018
_chemical_formula_moiety 'C20 H24 Cl N O3'
_chemical_formula_sum 'C20 H24 Cl N O3'
_chemical_formula_weight 361.85
_space_group_crystal_system triclinic
_space_group_IT_number 2
_space_group_name_Hall '-P 1'
_space_group_name_H-M_alt 'P -1'
_atom_sites_solution_hydrogens mixed
_atom_sites_solution_primary dual
_atom_sites_solution_secondary difmap
_audit_creation_method SHELXL-2017/1
_audit_update_record
;
2017-12-04 deposited with the CCDC.
2018-06-07 downloaded from the CCDC.
;
_cell_angle_alpha 94.508(3)
_cell_angle_beta 106.183(4)
_cell_angle_gamma 90.764(2)
_cell_formula_units_Z 4
_cell_length_a 11.4568(5)
_cell_length_b 11.4834(3)
_cell_length_c 14.2866(7)
_cell_measurement_reflns_used 13461
_cell_measurement_temperature 293(2)
_cell_measurement_theta_max 30.6470
_cell_measurement_theta_min 3.9960
_cell_volume 1798.31(13)
_computing_cell_refinement 'CrysAlisPro 1.171.39.32e (Rigaku OD, 2017)'
_computing_data_collection 'CrysAlisPro 1.171.39.32e (Rigaku OD, 2017)'
_computing_data_reduction 'CrysAlisPro 1.171.39.32e (Rigaku OD, 2017)'
_computing_structure_refinement 'SHELXL-2017/1 (Sheldrick, 2017)'
_computing_structure_solution 'SHELXT 2014/5 (Sheldrick, 2014)'
_diffrn_ambient_temperature 293(2)
_diffrn_measured_fraction_theta_full 0.988
_diffrn_measured_fraction_theta_max 0.903
_diffrn_measurement_device 'Rigaku four-circle diffractometer'
_diffrn_measurement_device_type 'XtaLABPRO AFC12 (RINC): Kappa single'
_diffrn_measurement_method '\w scans'
_diffrn_orient_matrix_type 'CrysAlisPro convention (1999,Acta A55,543-557)'
_diffrn_radiation_monochromator 'Confocal MaxFlux double bounce optic'
_diffrn_radiation_type MoK\a
_diffrn_radiation_wavelength 0.71073
_diffrn_reflns_av_R_equivalents 0.0513
_diffrn_reflns_av_sigmaI/netI 0.0711
_diffrn_reflns_Laue_measured_fraction_full 0.988
_diffrn_reflns_Laue_measured_fraction_max 0.903
_diffrn_reflns_limit_h_max 15
_diffrn_reflns_limit_h_min -16
_diffrn_reflns_limit_k_max 16
_diffrn_reflns_limit_k_min -16
_diffrn_reflns_limit_l_max 20
_diffrn_reflns_limit_l_min -10
_diffrn_reflns_number 45746
_diffrn_reflns_point_group_measured_fraction_full 0.988
_diffrn_reflns_point_group_measured_fraction_max 0.903
_diffrn_reflns_theta_full 25.242
_diffrn_reflns_theta_max 30.482
_diffrn_reflns_theta_min 3.601
_diffrn_source 'micro-focus sealed X-ray tube'
_diffrn_source_type 'Rigaku(Mo) X-ray Source'
_exptl_absorpt_coefficient_mu 0.231
_exptl_absorpt_correction_T_max 1.00000
_exptl_absorpt_correction_T_min 0.53972
_exptl_absorpt_correction_type multi-scan
_exptl_absorpt_process_details
;
CrysAlisPro 1.171.39.32e (Rigaku Oxford Diffraction, 2017)
Empirical absorption correction using spherical harmonics,
 implemented in SCALE3 ABSPACK scaling algorithm.
;
_exptl_crystal_colour colourless
_exptl_crystal_density_diffrn 1.337
_exptl_crystal_description tab
_exptl_crystal_F_000 768
_exptl_crystal_recrystallization_method 'Re-crystallisation from solvent: Ether/methanol'
_exptl_crystal_size_max 0.22
_exptl_crystal_size_mid 0.16
_exptl_crystal_size_min 0.07
_refine_diff_density_max 0.418
_refine_diff_density_min -0.384
_refine_diff_density_rms 0.069
_refine_ls_extinction_method none
_refine_ls_goodness_of_fit_ref 1.062
_refine_ls_hydrogen_treatment mixed
_refine_ls_matrix_type full
_refine_ls_number_parameters 467
_refine_ls_number_reflns 9814
_refine_ls_number_restraints 0
_refine_ls_restrained_S_all 1.062
_refine_ls_R_factor_all 0.0761
_refine_ls_R_factor_gt 0.0637
_refine_ls_shift/su_max 0.000
_refine_ls_shift/su_mean 0.000
_refine_ls_structure_factor_coef Fsqd
_refine_ls_weighting_details 'w=1/[\s^2^(Fo^2^)+(0.0816P)^2^+1.6071P] where P=(Fo^2^+2Fc^2^)/3'
_refine_ls_weighting_scheme calc
_refine_ls_wR_factor_gt 0.1833
_refine_ls_wR_factor_ref 0.1899
_reflns_Friedel_coverage 0.000
_reflns_number_gt 8036
_reflns_number_total 9861
_reflns_threshold_expression 'I > 2\s(I)'
_cod_data_source_file c8qo00429c2.cif
_cod_data_source_block compound_16_FO5-99_hklf5
_cod_database_code 1554337
_shelx_shelxl_version_number 2017/1
_shelx_space_group_comment
;
The symmetry employed for this shelxl refinement is uniquely defined
by the following loop, which should always be used as a source of
symmetry information in preference to the above space-group names.
They are only intended as comments.
;

loop_
_space_group_symop_operation_xyz
'x, y, z'
'-x, -y, -z'

loop_
_atom_site_label
_atom_site_type_symbol
_atom_site_fract_x
_atom_site_fract_y
_atom_site_fract_z
_atom_site_U_iso_or_equiv
_atom_site_adp_type
_atom_site_occupancy
_atom_site_site_symmetry_order
_atom_site_calc_flag
_atom_site_refinement_flags_posn
_atom_site_refinement_flags_adp
O1 O 0.20023(16) -0.01098(16) 0.05923(16) 0.0401(4) Uani 1 1 d . .
N1 N 0.40590(18) 0.00758(17) 0.12742(15) 0.0305(4) Uani 1 1 d . .
C2 C 0.2982(2) 0.04129(19) 0.06496(17) 0.0279(4) Uani 1 1 d . .
C3 C 0.3037(2) 0.13832(18) 0.00637(16) 0.0250(4) Uani 1 1 d . .
C4 C 0.4124(2) 0.18992(19) 0.01063(17) 0.0269(4) Uani 1 1 d . .
C4A C 0.5247(2) 0.1539(2) 0.07664(17) 0.0286(4) Uani 1 1 d . .
C5 C 0.6376(2) 0.2091(3) 0.0854(2) 0.0398(6) Uani 1 1 d . .
H5 H 0.642006 0.270066 0.047177 0.048 Uiso 1 1 calc R U
C6 C 0.7424(2) 0.1741(3) 0.1501(2) 0.0458(7) Uani 1 1 d . .
H6 H 0.816980 0.211195 0.155415 0.055 Uiso 1 1 calc R U
C7 C 0.7354(2) 0.0832(3) 0.2069(2) 0.0414(6) Uani 1 1 d . .
H7 H 0.805823 0.059628 0.250526 0.050 Uiso 1 1 calc R U
C8 C 0.6258(2) 0.0273(2) 0.19997(19) 0.0354(5) Uani 1 1 d . .
H8 H 0.622974 -0.033687 0.238573 0.042 Uiso 1 1 calc R U
C8A C 0.5182(2) 0.0619(2) 0.13470(17) 0.0278(4) Uani 1 1 d . .
C9 C 0.4006(3) -0.0927(3) 0.1840(2) 0.0463(7) Uani 1 1 d . .
H9AA H 0.436718 -0.070392 0.252278 0.070 Uiso 1 1 calc R U
H9AB H 0.444223 -0.155722 0.163105 0.070 Uiso 1 1 calc R U
H9AC H 0.317266 -0.117622 0.173591 0.070 Uiso 1 1 calc R U
Cl1' Cl 0.15300(6) 0.31476(7) 0.09505(5) 0.04496(18) Uani 1 1 d . .
O1' O -0.07670(17) 0.16529(17) -0.15198(15) 0.0385(4) Uani 1 1 d . .
H1' H -0.115(4) 0.121(3) -0.132(3) 0.058 Uiso 1 1 d . U
C1' C -0.0229(2) 0.26025(19) -0.08223(18) 0.0278(4) Uani 1 1 d . .
O2' O 0.42923(16) 0.27541(17) -0.04464(15) 0.0388(4) Uani 1 1 d . .
C2' C 0.0904(2) 0.21205(19) -0.01180(16) 0.0256(4) Uani 1 1 d . .
H2' H 0.062631 0.142088 0.012140 0.031 Uiso 1 1 calc R U
C3' C 0.18670(19) 0.17246(18) -0.06318(16) 0.0239(4) Uani 1 1 d . .
H3' H 0.152188 0.099197 -0.101352 0.029 Uiso 1 1 calc R U
C4' C 0.2136(2) 0.25023(19) -0.13939(16) 0.0268(4) Uani 1 1 d . .
H4' H 0.235520 0.194752 -0.186872 0.032 Uiso 1 1 calc R U
C5' C 0.0979(2) 0.3061(2) -0.19947(19) 0.0362(5) Uani 1 1 d . .
H5'A H 0.121923 0.369628 -0.231900 0.043 Uiso 1 1 calc R U
H5'B H 0.052104 0.248165 -0.249831 0.043 Uiso 1 1 calc R U
C6' C 0.0149(2) 0.3534(2) -0.1393(2) 0.0352(5) Uani 1 1 d . .
H6'A H 0.056854 0.417919 -0.094001 0.042 Uiso 1 1 calc R U
H6'B H -0.057276 0.383225 -0.182786 0.042 Uiso 1 1 calc R U
C7' C -0.1145(3) 0.3058(3) -0.0300(2) 0.0454(6) Uani 1 1 d . .
H7'A H -0.078655 0.371418 0.015318 0.068 Uiso 1 1 calc R U
H7'B H -0.136865 0.245051 0.004902 0.068 Uiso 1 1 calc R U
H7'C H -0.185549 0.329650 -0.077136 0.068 Uiso 1 1 calc R U
C8' C 0.3253(2) 0.3361(2) -0.10250(19) 0.0316(5) Uani 1 1 d . .
C10' C 0.3704(3) 0.3700(3) -0.1885(2) 0.0509(8) Uani 1 1 d . .
H10A H 0.311628 0.417351 -0.228697 0.076 Uiso 1 1 calc R U
H10B H 0.381242 0.300559 -0.226743 0.076 Uiso 1 1 calc R U
H10C H 0.446527 0.413312 -0.163989 0.076 Uiso 1 1 calc R U
C9' C 0.3127(3) 0.4454(3) -0.0399(3) 0.0522(8) Uani 1 1 d . .
H9A H 0.246633 0.489333 -0.075475 0.078 Uiso 1 1 calc R U
H9B H 0.386750 0.492317 -0.023743 0.078 Uiso 1 1 calc R U
H9C H 0.296837 0.423860 0.019040 0.078 Uiso 1 1 calc R U
O1B O 0.53457(17) 0.17980(16) 0.56658(17) 0.0449(5) Uani 1 1 d . .
N1B N 0.55273(18) 0.36771(18) 0.63478(16) 0.0324(4) Uani 1 1 d . .
Cl1B Cl 0.20923(7) 0.12199(6) 0.59266(5) 0.04314(17) Uani 1 1 d . .
C2B C 0.4881(2) 0.27662(19) 0.57202(18) 0.0301(5) Uani 1 1 d . .
C3B C 0.3662(2) 0.29701(18) 0.51252(17) 0.0260(4) Uani 1 1 d . .
C4B C 0.3201(2) 0.40490(19) 0.51648(17) 0.0279(4) Uani 1 1 d . .
C4AB C 0.3893(2) 0.5002(2) 0.58217(17) 0.0296(4) Uani 1 1 d . .
C5B C 0.3429(3) 0.6120(2) 0.5885(2) 0.0412(6) Uani 1 1 d . .
H5B H 0.266167 0.626956 0.548864 0.049 Uiso 1 1 calc R U
C6B C 0.4101(3) 0.6999(3) 0.6529(3) 0.0505(7) Uani 1 1 d . .
H6B H 0.379124 0.774143 0.656032 0.061 Uiso 1 1 calc R U
C7B C 0.5241(3) 0.6777(3) 0.7130(2) 0.0458(7) Uani 1 1 d . .
H7B H 0.568421 0.736800 0.757480 0.055 Uiso 1 1 calc R U
C8B C 0.5723(3) 0.5690(2) 0.7075(2) 0.0387(6) Uani 1 1 d . .
H8B H 0.649175 0.555397 0.747631 0.046 Uiso 1 1 calc R U
C8AB C 0.5056(2) 0.4784(2) 0.64142(17) 0.0293(4) Uani 1 1 d . .
C9B C 0.6763(3) 0.3466(3) 0.6937(3) 0.0523(8) Uani 1 1 d . .
H9BA H 0.683361 0.367667 0.761481 0.078 Uiso 1 1 calc R U
H9BB H 0.733648 0.393073 0.673407 0.078 Uiso 1 1 calc R U
H9BC H 0.692717 0.265399 0.684793 0.078 Uiso 1 1 calc R U
C1'B C 0.1995(2) -0.00661(19) 0.41725(19) 0.0302(5) Uani 1 1 d . .
O1'B O 0.27149(17) -0.03749(16) 0.35269(15) 0.0373(4) Uani 1 1 d . .
H1'B H 0.330(3) -0.078(3) 0.382(2) 0.034(8) Uiso 1 1 d . .
C2'B C 0.2751(2) 0.08884(19) 0.49147(17) 0.0277(4) Uani 1 1 d . .
H2'B H 0.354795 0.056508 0.519567 0.033 Uiso 1 1 calc R U
O2'B O 0.21083(17) 0.43539(15) 0.46061(15) 0.0393(4) Uani 1 1 d . .
C3'B C 0.29829(19) 0.19845(18) 0.44212(16) 0.0248(4) Uani 1 1 d . .
H3'B H 0.355117 0.172981 0.405180 0.030 Uiso 1 1 calc R U
C4'B C 0.1898(2) 0.24495(19) 0.36420(16) 0.0258(4) Uani 1 1 d . .
H4'B H 0.227861 0.280436 0.319277 0.031 Uiso 1 1 calc R U
C5'B C 0.1078(2) 0.1446(2) 0.30022(18) 0.0334(5) Uani 1 1 d . .
H5'C H 0.030753 0.176175 0.266580 0.040 Uiso 1 1 calc R U
H5'D H 0.145630 0.114625 0.250821 0.040 Uiso 1 1 calc R U
C6'B C 0.0823(2) 0.0425(2) 0.3553(2) 0.0335(5) Uani 1 1 d . .
H6'C H 0.032824 0.068810 0.397502 0.040 Uiso 1 1 calc R U
H6'D H 0.036487 -0.019042 0.308652 0.040 Uiso 1 1 calc R U
C7'B C 0.1718(3) -0.1141(2) 0.4652(3) 0.0464(7) Uani 1 1 d . .
H7'D H 0.117528 -0.093937 0.503879 0.070 Uiso 1 1 calc R U
H7'E H 0.246131 -0.140898 0.506403 0.070 Uiso 1 1 calc R U
H7'F H 0.134514 -0.175000 0.415447 0.070 Uiso 1 1 calc R U
C8'B C 0.1216(2) 0.34621(19) 0.40101(18) 0.0290(4) Uani 1 1 d . .
C9'B C 0.0359(3) 0.3174(3) 0.4605(3) 0.0512(8) Uani 1 1 d . .
H9'D H -0.023843 0.259323 0.423797 0.077 Uiso 1 1 calc R U
H9'E H -0.003991 0.386808 0.474844 0.077 Uiso 1 1 calc R U
H9'F H 0.081232 0.287989 0.520516 0.077 Uiso 1 1 calc R U
C10B C 0.0540(3) 0.4137(2) 0.3150(2) 0.0442(7) Uani 1 1 d . .
H10D H -0.011523 0.365195 0.272685 0.066 Uiso 1 1 calc R U
H10E H 0.109228 0.435212 0.279023 0.066 Uiso 1 1 calc R U
H10F H 0.021998 0.482857 0.339226 0.066 Uiso 1 1 calc R U

loop_
_atom_site_aniso_label
_atom_site_aniso_U_11
_atom_site_aniso_U_22
_atom_site_aniso_U_33
_atom_site_aniso_U_23
_atom_site_aniso_U_13
_atom_site_aniso_U_12
O1 0.0309(9) 0.0378(9) 0.0537(12) 0.0211(8) 0.0106(8) -0.0011(7)
N1 0.0296(10) 0.0322(9) 0.0329(10) 0.0118(8) 0.0116(8) 0.0063(8)
C2 0.0269(10) 0.0285(10) 0.0311(11) 0.0087(8) 0.0111(9) 0.0046(8)
C3 0.0250(10) 0.0258(9) 0.0250(10) 0.0056(8) 0.0075(8) 0.0024(8)
C4 0.0270(10) 0.0294(10) 0.0267(10) 0.0075(8) 0.0099(8) 0.0022(8)
C4A 0.0257(11) 0.0341(11) 0.0276(11) 0.0037(8) 0.0096(8) 0.0030(8)
C5 0.0266(12) 0.0523(15) 0.0415(14) 0.0128(12) 0.0086(10) -0.0021(10)
C6 0.0256(12) 0.0641(18) 0.0453(16) 0.0081(13) 0.0054(11) -0.0042(12)
C7 0.0289(12) 0.0569(16) 0.0347(13) 0.0065(11) 0.0020(10) 0.0099(11)
C8 0.0358(13) 0.0402(12) 0.0300(12) 0.0068(10) 0.0075(10) 0.0108(10)
C8A 0.0280(11) 0.0314(10) 0.0252(10) 0.0020(8) 0.0092(8) 0.0072(8)
C9 0.0415(15) 0.0477(15) 0.0558(18) 0.0312(14) 0.0158(13) 0.0099(12)
Cl1' 0.0435(4) 0.0604(4) 0.0277(3) -0.0101(3) 0.0085(3) 0.0010(3)
O1' 0.0329(9) 0.0396(9) 0.0390(10) 0.0014(8) 0.0046(8) -0.0105(7)
C1' 0.0214(10) 0.0282(10) 0.0332(11) 0.0059(8) 0.0060(8) 0.0015(8)
O2' 0.0248(8) 0.0479(10) 0.0461(11) 0.0241(9) 0.0087(7) -0.0015(7)
C2' 0.0250(10) 0.0265(9) 0.0257(10) 0.0036(8) 0.0071(8) 0.0009(8)
C3' 0.0245(10) 0.0229(9) 0.0242(10) 0.0038(7) 0.0065(8) 0.0000(7)
C4' 0.0297(11) 0.0293(10) 0.0226(10) 0.0058(8) 0.0081(8) 0.0008(8)
C5' 0.0326(12) 0.0455(13) 0.0302(12) 0.0173(10) 0.0044(10) 0.0002(10)
C6' 0.0274(11) 0.0330(11) 0.0451(14) 0.0160(10) 0.0064(10) 0.0030(9)
C7' 0.0341(14) 0.0495(15) 0.0562(18) 0.0068(13) 0.0176(13) 0.0108(11)
C8' 0.0262(11) 0.0351(11) 0.0364(12) 0.0144(9) 0.0104(9) 0.0012(9)
C10' 0.0405(15) 0.071(2) 0.0499(17) 0.0330(15) 0.0189(13) 0.0009(14)
C9' 0.0429(16) 0.0363(13) 0.079(2) -0.0059(14) 0.0233(16) -0.0109(11)
O1B 0.0301(9) 0.0308(9) 0.0641(13) 0.0036(8) -0.0029(9) 0.0071(7)
N1B 0.0265(10) 0.0310(9) 0.0354(11) 0.0051(8) 0.0012(8) -0.0022(7)
Cl1B 0.0591(4) 0.0449(3) 0.0297(3) 0.0105(2) 0.0175(3) 0.0053(3)
C2B 0.0258(11) 0.0263(10) 0.0360(12) 0.0062(9) 0.0043(9) -0.0003(8)
C3B 0.0249(10) 0.0255(9) 0.0269(10) 0.0046(8) 0.0055(8) 0.0000(8)
C4B 0.0282(11) 0.0270(10) 0.0274(11) 0.0036(8) 0.0058(9) 0.0024(8)
C4AB 0.0343(12) 0.0281(10) 0.0266(11) 0.0003(8) 0.0097(9) 0.0002(9)
C5B 0.0455(15) 0.0339(12) 0.0403(14) -0.0048(10) 0.0073(12) 0.0063(11)
C6B 0.0601(19) 0.0352(13) 0.0530(18) -0.0135(12) 0.0155(15) 0.0052(12)
C7B 0.0537(17) 0.0411(14) 0.0405(15) -0.0146(11) 0.0152(13) -0.0090(12)
C8B 0.0373(13) 0.0417(13) 0.0344(13) -0.0043(10) 0.0082(10) -0.0086(10)
C8AB 0.0329(12) 0.0305(10) 0.0256(10) 0.0020(8) 0.0101(9) -0.0042(9)
C9B 0.0328(14) 0.0432(15) 0.065(2) 0.0034(14) -0.0121(13) -0.0005(11)
C1'B 0.0274(11) 0.0254(10) 0.0378(12) 0.0033(9) 0.0088(9) 0.0008(8)
O1'B 0.0335(9) 0.0355(9) 0.0431(10) -0.0018(8) 0.0120(8) 0.0085(7)
C2'B 0.0276(10) 0.0259(9) 0.0295(11) 0.0067(8) 0.0067(9) 0.0040(8)
O2'B 0.0354(9) 0.0289(8) 0.0434(10) -0.0036(7) -0.0044(8) 0.0089(7)
C3'B 0.0220(9) 0.0247(9) 0.0273(10) 0.0038(8) 0.0058(8) 0.0019(7)
C4'B 0.0245(10) 0.0282(10) 0.0243(10) 0.0060(8) 0.0054(8) 0.0015(8)
C5'B 0.0311(12) 0.0335(11) 0.0292(11) 0.0004(9) -0.0017(9) 0.0027(9)
C6'B 0.0249(11) 0.0284(10) 0.0434(14) -0.0013(9) 0.0049(10) -0.0017(8)
C7'B 0.0467(16) 0.0292(12) 0.0636(19) 0.0109(12) 0.0141(14) -0.0023(11)
C8'B 0.0270(10) 0.0263(10) 0.0312(11) 0.0055(8) 0.0031(9) 0.0036(8)
C9'B 0.0516(17) 0.0435(15) 0.073(2) 0.0192(14) 0.0377(16) 0.0184(13)
C10B 0.0483(16) 0.0335(12) 0.0418(15) 0.0105(11) -0.0046(12) 0.0099(11)

loop_
_atom_type_symbol
_atom_type_description
_atom_type_scat_dispersion_real
_atom_type_scat_dispersion_imag
_atom_type_scat_source
C C 0.0033 0.0016 'International Tables Vol C Tables 4.2.6.8 and 6.1.1.4'
H H 0.0000 0.0000 'International Tables Vol C Tables 4.2.6.8 and 6.1.1.4'
Cl Cl 0.1484 0.1585 'International Tables Vol C Tables 4.2.6.8 and 6.1.1.4'
N N 0.0061 0.0033 'International Tables Vol C Tables 4.2.6.8 and 6.1.1.4'
O O 0.0106 0.0060 'International Tables Vol C Tables 4.2.6.8 and 6.1.1.4'

loop_
_geom_angle_atom_site_label_1
_geom_angle_atom_site_label_2
_geom_angle_atom_site_label_3
_geom_angle
C2 N1 C8A 122.47(19)
C2 N1 C9 117.9(2)
C8A N1 C9 119.6(2)
O1 C2 N1 120.4(2)
O1 C2 C3 121.5(2)
N1 C2 C3 118.0(2)
C4 C3 C2 120.2(2)
C4 C3 C3' 121.97(19)
C2 C3 C3' 117.70(19)
O2' C4 C3 125.3(2)
O2' C4 C4A 113.56(19)
C3 C4 C4A 121.1(2)
C5 C4A C8A 119.5(2)
C5 C4A C4 122.2(2)
C8A C4A C4 118.3(2)
C6 C5 C4A 120.9(3)
C6 C5 H5 119.6
C4A C5 H5 119.6
C5 C6 C7 119.3(3)
C5 C6 H6 120.3
C7 C6 H6 120.3
C8 C7 C6 121.2(2)
C8 C7 H7 119.4
C6 C7 H7 119.4
C7 C8 C8A 120.3(2)
C7 C8 H8 119.9
C8A C8 H8 119.9
N1 C8A C8 121.3(2)
N1 C8A C4A 119.8(2)
C8 C8A C4A 118.9(2)
N1 C9 H9AA 109.5
N1 C9 H9AB 109.5
H9AA C9 H9AB 109.5
N1 C9 H9AC 109.5
H9AA C9 H9AC 109.5
H9AB C9 H9AC 109.5
C1' O1' H1' 113(3)
O1' C1' C7' 109.9(2)
O1' C1' C6' 106.4(2)
C7' C1' C6' 111.5(2)
O1' C1' C2' 106.05(18)
C7' C1' C2' 112.5(2)
C6' C1' C2' 110.21(18)
C4 O2' C8' 120.69(18)
C3' C2' C1' 112.80(18)
C3' C2' Cl1' 112.57(15)
C1' C2' Cl1' 111.24(15)
C3' C2' H2' 106.6
C1' C2' H2' 106.6
Cl1' C2' H2' 106.6
C3 C3' C2' 113.44(18)
C3 C3' C4' 110.37(17)
C2' C3' C4' 118.25(17)
C3 C3' H3' 104.4
C2' C3' H3' 104.4
C4' C3' H3' 104.4
C5' C4' C8' 113.91(19)
C5' C4' C3' 112.04(18)
C8' C4' C3' 116.51(19)
C5' C4' H4' 104.2
C8' C4' H4' 104.2
C3' C4' H4' 104.2
C6' C5' C4' 114.4(2)
C6' C5' H5'A 108.7
C4' C5' H5'A 108.7
C6' C5' H5'B 108.7
C4' C5' H5'B 108.7
H5'A C5' H5'B 107.6
C1' C6' C5' 112.2(2)
C1' C6' H6'A 109.2
C5' C6' H6'A 109.2
C1' C6' H6'B 109.2
C5' C6' H6'B 109.2
H6'A C6' H6'B 107.9
C1' C7' H7'A 109.5
C1' C7' H7'B 109.5
H7'A C7' H7'B 109.5
C1' C7' H7'C 109.5
H7'A C7' H7'C 109.5
H7'B C7' H7'C 109.5
O2' C8' C9' 106.3(2)
O2' C8' C10' 102.2(2)
C9' C8' C10' 109.5(2)
O2' C8' C4' 109.62(18)
C9' C8' C4' 117.6(2)
C10' C8' C4' 110.3(2)
C8' C10' H10A 109.5
C8' C10' H10B 109.5
H10A C10' H10B 109.5
C8' C10' H10C 109.5
H10A C10' H10C 109.5
H10B C10' H10C 109.5
C8' C9' H9A 109.5
C8' C9' H9B 109.5
H9A C9' H9B 109.5
C8' C9' H9C 109.5
H9A C9' H9C 109.5
H9B C9' H9C 109.5
C2B N1B C8AB 122.2(2)
C2B N1B C9B 118.1(2)
C8AB N1B C9B 119.7(2)
O1B C2B N1B 120.2(2)
O1B C2B C3B 121.2(2)
N1B C2B C3B 118.5(2)
C4B C3B C2B 119.9(2)
C4B C3B C3'B 121.9(2)
C2B C3B C3'B 118.04(19)
O2'B C4B C3B 125.0(2)
O2'B C4B C4AB 113.95(19)
C3B C4B C4AB 121.0(2)
C5B C4AB C8AB 119.5(2)
C5B C4AB C4B 122.1(2)
C8AB C4AB C4B 118.4(2)
C6B C5B C4AB 120.6(3)
C6B C5B H5B 119.7
C4AB C5B H5B 119.7
C5B C6B C7B 119.9(3)
C5B C6B H6B 120.0
C7B C6B H6B 120.0
C8B C7B C6B 120.7(3)
C8B C7B H7B 119.7
C6B C7B H7B 119.7
C7B C8B C8AB 120.2(3)
C7B C8B H8B 119.9
C8AB C8B H8B 119.9
N1B C8AB C4AB 119.8(2)
N1B C8AB C8B 121.1(2)
C4AB C8AB C8B 119.1(2)
N1B C9B H9BA 109.5
N1B C9B H9BB 109.5
H9BA C9B H9BB 109.5
N1B C9B H9BC 109.5
H9BA C9B H9BC 109.5
H9BB C9B H9BC 109.5
O1'B C1'B C7'B 110.2(2)
O1'B C1'B C6'B 106.8(2)
C7'B C1'B C6'B 110.9(2)
O1'B C1'B C2'B 105.13(19)
C7'B C1'B C2'B 112.8(2)
C6'B C1'B C2'B 110.70(18)
C1'B O1'B H1'B 109(2)
C1'B C2'B C3'B 112.08(19)
C1'B C2'B Cl1B 111.35(16)
C3'B C2'B Cl1B 113.09(15)
C1'B C2'B H2'B 106.6
C3'B C2'B H2'B 106.6
Cl1B C2'B H2'B 106.6
C4B O2'B C8'B 120.95(17)
C3B C3'B C2'B 114.06(18)
C3B C3'B C4'B 110.65(17)
C2'B C3'B C4'B 117.95(18)
C3B C3'B H3'B 104.1
C2'B C3'B H3'B 104.1
C4'B C3'B H3'B 104.1
C5'B C4'B C8'B 115.16(19)
C5'B C4'B C3'B 111.78(17)
C8'B C4'B C3'B 115.94(18)
C5'B C4'B H4'B 104.1
C8'B C4'B H4'B 104.1
C3'B C4'B H4'B 104.1
C6'B C5'B C4'B 115.2(2)
C6'B C5'B H5'C 108.5
C4'B C5'B H5'C 108.5
C6'B C5'B H5'D 108.5
C4'B C5'B H5'D 108.5
H5'C C5'B H5'D 107.5
C1'B C6'B C5'B 112.01(19)
C1'B C6'B H6'C 109.2
C5'B C6'B H6'C 109.2
C1'B C6'B H6'D 109.2
C5'B C6'B H6'D 109.2
H6'C C6'B H6'D 107.9
C1'B C7'B H7'D 109.5
C1'B C7'B H7'E 109.5
H7'D C7'B H7'E 109.5
C1'B C7'B H7'F 109.5
H7'D C7'B H7'F 109.5
H7'E C7'B H7'F 109.5
O2'B C8'B C9'B 107.1(2)
O2'B C8'B C10B 101.87(19)
C9'B C8'B C10B 109.4(2)
O2'B C8'B C4'B 109.21(18)
C9'B C8'B C4'B 118.2(2)
C10B C8'B C4'B 109.9(2)
C8'B C9'B H9'D 109.5
C8'B C9'B H9'E 109.5
H9'D C9'B H9'E 109.5
C8'B C9'B H9'F 109.5
H9'D C9'B H9'F 109.5
H9'E C9'B H9'F 109.5
C8'B C10B H10D 109.5
C8'B C10B H10E 109.5
H10D C10B H10E 109.5
C8'B C10B H10F 109.5
H10D C10B H10F 109.5
H10E C10B H10F 109.5

loop_
_geom_bond_atom_site_label_1
_geom_bond_atom_site_label_2
_geom_bond_distance
O1 C2 1.245(3)
N1 C2 1.387(3)
N1 C8A 1.396(3)
N1 C9 1.468(3)
C2 C3 1.456(3)
C3 C4 1.356(3)
C3 C3' 1.507(3)
C4 O2' 1.351(3)
C4 C4A 1.454(3)
C4A C5 1.403(3)
C4A C8A 1.407(3)
C5 C6 1.382(4)
C5 H5 0.9300
C6 C7 1.387(4)
C6 H6 0.9300
C7 C8 1.377(4)
C7 H7 0.9300
C8 C8A 1.407(3)
C8 H8 0.9300
C9 H9AA 0.9600
C9 H9AB 0.9600
C9 H9AC 0.9600
Cl1' C2' 1.822(2)
O1' C1' 1.425(3)
O1' H1' 0.78(4)
C1' C7' 1.523(3)
C1' C6' 1.523(3)
C1' C2' 1.544(3)
O2' C8' 1.467(3)
C2' C3' 1.541(3)
C2' H2' 0.9800
C3' C4' 1.553(3)
C3' H3' 0.9800
C4' C5' 1.543(3)
C4' C8' 1.548(3)
C4' H4' 0.9800
C5' C6' 1.528(4)
C5' H5'A 0.9700
C5' H5'B 0.9700
C6' H6'A 0.9700
C6' H6'B 0.9700
C7' H7'A 0.9600
C7' H7'B 0.9600
C7' H7'C 0.9600
C8' C9' 1.515(4)
C8' C10' 1.534(4)
C10' H10A 0.9600
C10' H10B 0.9600
C10' H10C 0.9600
C9' H9A 0.9600
C9' H9B 0.9600
C9' H9C 0.9600
O1B C2B 1.246(3)
N1B C2B 1.382(3)
N1B C8AB 1.395(3)
N1B C9B 1.465(3)
Cl1B C2'B 1.826(2)
C2B C3B 1.451(3)
C3B C4B 1.357(3)
C3B C3'B 1.503(3)
C4B O2'B 1.351(3)
C4B C4AB 1.451(3)
C4AB C5B 1.402(3)
C4AB C8AB 1.403(3)
C5B C6B 1.377(4)
C5B H5B 0.9300
C6B C7B 1.389(5)
C6B H6B 0.9300
C7B C8B 1.377(4)
C7B H7B 0.9300
C8B C8AB 1.407(3)
C8B H8B 0.9300
C9B H9BA 0.9600
C9B H9BB 0.9600
C9B H9BC 0.9600
C1'B O1'B 1.427(3)
C1'B C7'B 1.529(3)
C1'B C6'B 1.530(3)
C1'B C2'B 1.535(3)
O1'B H1'B 0.85(3)
C2'B C3'B 1.545(3)
C2'B H2'B 0.9800
O2'B C8'B 1.473(3)
C3'B C4'B 1.552(3)
C3'B H3'B 0.9800
C4'B C5'B 1.541(3)
C4'B C8'B 1.548(3)
C4'B H4'B 0.9800
C5'B C6'B 1.531(4)
C5'B H5'C 0.9700
C5'B H5'D 0.9700
C6'B H6'C 0.9700
C6'B H6'D 0.9700
C7'B H7'D 0.9600
C7'B H7'E 0.9600
C7'B H7'F 0.9600
C8'B C9'B 1.515(4)
C8'B C10B 1.532(3)
C9'B H9'D 0.9600
C9'B H9'E 0.9600
C9'B H9'F 0.9600
C10B H10D 0.9600
C10B H10E 0.9600
C10B H10F 0.9600

loop_
_geom_hbond_atom_site_label_D
_geom_hbond_atom_site_label_H
_geom_hbond_atom_site_label_A
_geom_hbond_distance_DH
_geom_hbond_distance_HA
_geom_hbond_distance_DA
_geom_hbond_angle_DHA
_geom_hbond_site_symmetry_A
_geom_hbond_publ_flag
C8 H8 Cl1B 0.93 2.90 3.612(3) 134.8 2_656 yes
O1' H1' O1 0.78(4) 2.10(4) 2.872(3) 171(4) 2 yes
C2' H2' O1 0.98 2.39 2.993(3) 119.4 . yes
C9' H9C Cl1' 0.96 2.57 3.416(3) 146.6 . yes
O1'B H1'B O1B 0.85(3) 1.96(3) 2.811(3) 173(3) 2_656 yes
C2'B H2'B O1B 0.98 2.39 3.007(3) 120.6 . yes
C9'B H9'F Cl1B 0.96 2.53 3.353(3) 144.1 . yes

loop_
_geom_torsion_atom_site_label_1
_geom_torsion_atom_site_label_2
_geom_torsion_atom_site_label_3
_geom_torsion_atom_site_label_4
_geom_torsion
C8A N1 C2 O1 178.6(2)
C9 N1 C2 O1 1.5(4)
C8A N1 C2 C3 -1.0(3)
C9 N1 C2 C3 -178.0(2)
O1 C2 C3 C4 -176.8(2)
N1 C2 C3 C4 2.7(3)
O1 C2 C3 C3' -1.0(3)
N1 C2 C3 C3' 178.5(2)
C2 C3 C4 O2' 175.7(2)
C3' C3 C4 O2' 0.1(4)
C2 C3 C4 C4A -3.0(3)
C3' C3 C4 C4A -178.6(2)
O2' C4 C4A C5 3.9(3)
C3 C4 C4A C5 -177.3(2)
O2' C4 C4A C8A -177.4(2)
C3 C4 C4A C8A 1.4(3)
C8A C4A C5 C6 0.2(4)
C4 C4A C5 C6 178.9(3)
C4A C5 C6 C7 0.0(5)
C5 C6 C7 C8 0.1(5)
C6 C7 C8 C8A -0.2(4)
C2 N1 C8A C8 178.9(2)
C9 N1 C8A C8 -4.1(4)
C2 N1 C8A C4A -0.5(3)
C9 N1 C8A C4A 176.5(2)
C7 C8 C8A N1 -179.1(2)
C7 C8 C8A C4A 0.3(4)
C5 C4A C8A N1 179.1(2)
C4 C4A C8A N1 0.3(3)
C5 C4A C8A C8 -0.3(4)
C4 C4A C8A C8 -179.1(2)
C3 C4 O2' C8' 11.9(4)
C4A C4 O2' C8' -169.3(2)
O1' C1' C2' C3' 63.2(2)
C7' C1' C2' C3' -176.6(2)
C6' C1' C2' C3' -51.5(3)
O1' C1' C2' Cl1' -169.20(15)
C7' C1' C2' Cl1' -49.0(2)
C6' C1' C2' Cl1' 76.1(2)
C4 C3 C3' C2' -123.2(2)
C2 C3 C3' C2' 61.1(3)
C4 C3 C3' C4' 12.1(3)
C2 C3 C3' C4' -163.59(19)
C1' C2' C3' C3 173.30(17)
Cl1' C2' C3' C3 46.4(2)
C1' C2' C3' C4' 41.7(3)
Cl1' C2' C3' C4' -85.2(2)
C3 C3' C4' C5' -169.24(19)
C2' C3' C4' C5' -36.3(3)
C3 C3' C4' C8' -35.6(3)
C2' C3' C4' C8' 97.4(2)
C8' C4' C5' C6' -92.5(2)
C3' C4' C5' C6' 42.4(3)
O1' C1' C6' C5' -55.2(3)
C7' C1' C6' C5' -174.9(2)
C2' C1' C6' C5' 59.3(3)
C4' C5' C6' C1' -55.9(3)
C4 O2' C8' C9' 94.5(3)
C4 O2' C8' C10' -150.7(2)
C4 O2' C8' C4' -33.6(3)
C5' C4' C8' O2' 178.7(2)
C3' C4' C8' O2' 45.9(3)
C5' C4' C8' C9' 57.2(3)
C3' C4' C8' C9' -75.6(3)
C5' C4' C8' C10' -69.4(3)
C3' C4' C8' C10' 157.8(2)
C8AB N1B C2B O1B 178.3(2)
C9B N1B C2B O1B 0.1(4)
C8AB N1B C2B C3B -1.1(4)
C9B N1B C2B C3B -179.3(3)
O1B C2B C3B C4B -176.8(2)
N1B C2B C3B C4B 2.6(3)
O1B C2B C3B C3'B -1.3(4)
N1B C2B C3B C3'B 178.0(2)
C2B C3B C4B O2'B 176.2(2)
C3'B C3B C4B O2'B 0.9(4)
C2B C3B C4B C4AB -2.2(3)
C3'B C3B C4B C4AB -177.5(2)
O2'B C4B C4AB C5B 2.3(4)
C3B C4B C4AB C5B -179.1(2)
O2'B C4B C4AB C8AB -178.2(2)
C3B C4B C4AB C8AB 0.3(3)
C8AB C4AB C5B C6B -0.6(4)
C4B C4AB C5B C6B 178.9(3)
C4AB C5B C6B C7B -0.8(5)
C5B C6B C7B C8B 1.5(5)
C6B C7B C8B C8AB -0.8(5)
C2B N1B C8AB C4AB -0.8(4)
C9B N1B C8AB C4AB 177.4(3)
C2B N1B C8AB C8B 178.6(2)
C9B N1B C8AB C8B -3.3(4)
C5B C4AB C8AB N1B -179.3(2)
C4B C4AB C8AB N1B 1.2(3)
C5B C4AB C8AB C8B 1.3(4)
C4B C4AB C8AB C8B -178.2(2)
C7B C8B C8AB N1B -180.0(3)
C7B C8B C8AB C4AB -0.6(4)
O1'B C1'B C2'B C3'B 61.9(2)
C7'B C1'B C2'B C3'B -178.0(2)
C6'B C1'B C2'B C3'B -53.0(3)
O1'B C1'B C2'B Cl1B -170.28(15)
C7'B C1'B C2'B Cl1B -50.2(2)
C6'B C1'B C2'B Cl1B 74.8(2)
C3B C4B O2'B C8'B 10.8(4)
C4AB C4B O2'B C8'B -170.7(2)
C4B C3B C3'B C2'B -123.1(2)
C2B C3B C3'B C2'B 61.5(3)
C4B C3B C3'B C4'B 12.7(3)
C2B C3B C3'B C4'B -162.68(19)
C1'B C2'B C3'B C3B 176.84(18)
Cl1B C2'B C3'B C3B 50.0(2)
C1'B C2'B C3'B C4'B 44.5(3)
Cl1B C2'B C3'B C4'B -82.4(2)
C3B C3'B C4'B C5'B -171.81(19)
C2'B C3'B C4'B C5'B -37.9(3)
C3B C3'B C4'B C8'B -37.1(3)
C2'B C3'B C4'B C8'B 96.8(2)
C8'B C4'B C5'B C6'B -93.2(2)
C3'B C4'B C5'B C6'B 41.9(3)
O1'B C1'B C6'B C5'B -55.6(2)
C7'B C1'B C6'B C5'B -175.6(2)
C2'B C1'B C6'B C5'B 58.3(3)
C4'B C5'B C6'B C1'B -53.7(3)
C4B O2'B C8'B C9'B 95.5(3)
C4B O2'B C8'B C10B -149.8(2)
C4B O2'B C8'B C4'B -33.6(3)
C5'B C4'B C8'B O2'B -179.87(19)
C3'B C4'B C8'B O2'B 47.0(3)
C5'B C4'B C8'B C9'B 57.5(3)
C3'B C4'B C8'B C9'B -75.7(3)
C5'B C4'B C8'B C10B -68.9(3)
C3'B C4'B C8'B C10B 157.9(2)
